data_1577215
loop_
_publ_author_name
'Panicker, Rakesh R.'
'Hadiyal , Kaval'
'Ranjan, Prabodh'
'Ganesan, Ramakrishnan'
'Brahmananda Rao, C. V. S.'
'Natarajan, Rajasekar'
'Thien, Gregory Soon How'
'Chan, Kah&#x2010;Yoong'
'Thakre, Atul'
'Rajagopal, Desikan'
'Thamankar, Ramesh'
'Sudakar, Chandran'
'Sivaramakrishna, Akella'

_publ_section_title
;
 Combined resistive switching memory and multi-state operation in
 Terpyridine - based Pd(II) and Fe(III) Complexes for neuromorphic
 applications
;
_journal_name_full Nanoscale
_journal_paper_doi 10.1039/D5NR05022G
_journal_year 2026
_chemical_formula_moiety 'C28 H21 Cl N3 O3 Pd S, Cl, 3[H2O]'
_chemical_formula_sum 'C28 H21 Cl2 N3 O3 Pd S'
_chemical_formula_weight 656.84
_space_group_crystal_system triclinic
_space_group_IT_number 2
_space_group_name_Hall '-P 1'
_space_group_name_H-M_alt 'P -1'
_atom_sites_solution_hydrogens geom
_atom_sites_solution_primary direct
_audit_creation_date 2023-02-23
_audit_creation_method
;
Olex2 1.5
(compiled 2022.04.07 svn.rca3783a0 for OlexSys, GUI svn.r6498)
;
_audit_update_record
;
2023-06-08 deposited with the CCDC.	2026-04-28 downloaded from the CCDC.
;
_cell_angle_alpha 81.458(5)
_cell_angle_beta 78.374(4)
_cell_angle_gamma 86.788(4)
_cell_formula_units_Z 2
_cell_length_a 7.6486(10)
_cell_length_b 12.5862(17)
_cell_length_c 15.949(2)
_cell_measurement_reflns_used 9938
_cell_measurement_temperature 300(2)
_cell_measurement_theta_max 27.02
_cell_measurement_theta_min 2.24
_cell_volume 1486.6(3)
_computing_molecular_graphics 'Olex2 1.5 (Dolomanov et al., 2009)'
_computing_publication_material 'Olex2 1.5 (Dolomanov et al., 2009)'
_computing_structure_refinement 'SHELXL 2018/3 (Sheldrick, 2015)'
_computing_structure_solution 'SHELXS  (Sheldrick, 2008)'
_diffrn_ambient_temperature 300.00
_diffrn_measured_fraction_theta_full 0.967
_diffrn_measured_fraction_theta_max 0.971
_diffrn_measurement_device_type 'Bruker APEX-II CCD'
_diffrn_measurement_method '\f and \w scans'
_diffrn_radiation_type MoK\a
_diffrn_radiation_wavelength 0.71073
_diffrn_reflns_av_R_equivalents 0.0518
_diffrn_reflns_av_unetI/netI 0.0457
_diffrn_reflns_Laue_measured_fraction_full 0.967
_diffrn_reflns_Laue_measured_fraction_max 0.971
_diffrn_reflns_limit_h_max 10
_diffrn_reflns_limit_h_min -10
_diffrn_reflns_limit_k_max 16
_diffrn_reflns_limit_k_min -16
_diffrn_reflns_limit_l_max 21
_diffrn_reflns_limit_l_min -21
_diffrn_reflns_number 39764
_diffrn_reflns_point_group_measured_fraction_full 0.967
_diffrn_reflns_point_group_measured_fraction_max 0.971
_diffrn_reflns_theta_full 25.242
_diffrn_reflns_theta_max 28.364
_diffrn_reflns_theta_min 3.093
_diffrn_standards_number 0
_exptl_absorpt_coefficient_mu 0.907
_exptl_absorpt_correction_T_max 0.7457
_exptl_absorpt_correction_T_min 0.4656
_exptl_absorpt_process_details
;
SADABS-2016/2 (Bruker,2016/2) was used for absorption correction.
wR2(int) was 0.1504 before and 0.0663 after correction.
The Ratio of minimum to maximum transmission is 0.6244.
The \l/2 correction factor is Not present.
;
_exptl_crystal_colour gold
_exptl_crystal_density_diffrn 1.467
_exptl_crystal_description plate
_exptl_crystal_F_000 660
_exptl_crystal_size_max 0.27
_exptl_crystal_size_mid 0.13
_exptl_crystal_size_min 0.06
_refine_diff_density_max 1.692
_refine_diff_density_min -0.814
_refine_diff_density_rms 0.123
_refine_ls_extinction_coef 0.126(8)
_refine_ls_extinction_expression Fc^*^=kFc[1+0.001xFc^2^\l^3^/sin(2\q)]^-1/4^
_refine_ls_extinction_method 'SHELXL-2018/3 (Sheldrick 2018)'
_refine_ls_goodness_of_fit_ref 1.053
_refine_ls_hydrogen_treatment constr
_refine_ls_matrix_type full
_refine_ls_number_parameters 345
_refine_ls_number_reflns 7238
_refine_ls_number_restraints 0
_refine_ls_restrained_S_all 1.053
_refine_ls_R_factor_all 0.0793
_refine_ls_R_factor_gt 0.0647
_refine_ls_shift/su_max 0.000
_refine_ls_shift/su_mean 0.000
_refine_ls_structure_factor_coef Fsqd
_refine_ls_weighting_details 'w=1/[\s^2^(Fo^2^)+(0.1196P)^2^+1.7553P] where P=(Fo^2^+2Fc^2^)/3'
_refine_ls_weighting_scheme calc
_refine_ls_wR_factor_gt 0.1748
_refine_ls_wR_factor_ref 0.1909
_reflns_Friedel_coverage 0.000
_reflns_number_gt 5922
_reflns_number_total 7238
_reflns_threshold_expression 'I > 2\s(I)'
_cod_data_source_file d5nr05022g2.cif
_cod_data_source_block im_135_210622_0m
_cod_original_cell_volume 1486.7(3)
_cod_database_code 1577215
_shelx_shelxl_version_number 2018/3
_shelx_space_group_comment
;
The symmetry employed for this shelxl refinement is uniquely defined
by the following loop, which should always be used as a source of
symmetry information in preference to the above space-group names.
They are only intended as comments.
;
_olex2_refinement_description
;
1. Fixed Uiso
 At 1.2 times of:
  All C(H) groups
 At 1.5 times of:
  All C(H,H,H) groups
2.a Aromatic/amide H refined with riding coordinates:
 C15(H15), C12(H12), C14(H14), C13(H13), C9(H9), C7(H7), C1(H1), C2(H2),
 C4(H4), C3(H3), C21(H21), C20(H20), C18(H18), C17(H17), C23(H23), C27(H27),
 C24(H24), C26(H26)
2.b Idealised Me refined as rotating group:
 C28(H28A,H28B,H28C)
;
_smtbx_masks_special_details
;
A solvent mask was calculated and 69 electrons were 
found in a volume of 258\%A^3^ in 1 void per unit cell. 
This is consistent with the presence of 
3[H2O] per Asymmetric Unit 
which account for 60 electrons 
per unit cell.
;
_smtbx_masks_void_probe_radius 1.2
_smtbx_masks_void_truncation_radius 1.2
_olex2_submission_special_instructions 'No special instructions were received'

loop_
_space_group_symop_operation_xyz
'x, y, z'
'-x, -y, -z'

loop_
_atom_site_label
_atom_site_type_symbol
_atom_site_fract_x
_atom_site_fract_y
_atom_site_fract_z
_atom_site_U_iso_or_equiv
_atom_site_adp_type
_atom_site_occupancy
_atom_site_site_symmetry_order
_atom_site_calc_flag
_atom_site_refinement_flags_posn
_atom_site_refinement_flags_adp
_atom_site_refinement_flags_occupancy
_atom_site_disorder_assembly
_atom_site_disorder_group
Pd Pd 0.57607(4) 0.62496(2) 0.45351(2) 0.03681(19) Uani 1 1 d . . . . .
S1 S -0.7223(3) 1.0549(2) 0.70569(16) 0.0917(6) Uani 1 1 d . . . . .
Cl1 Cl 0.8479(3) 0.5505(2) 0.39893(19) 0.1010(7) Uani 1 1 d . . . . .
N2 N 0.3424(8) 0.6910(5) 0.4997(4) 0.0713(14) Uani 1 1 d . . . . .
N3 N 0.4734(10) 0.6475(5) 0.3427(5) 0.0853(18) Uani 1 1 d . . . . .
N1 N 0.6084(9) 0.6243(6) 0.5771(5) 0.0827(17) Uani 1 1 d . . . . .
C11 C 0.3061(11) 0.6918(7) 0.3558(6) 0.0818(19) Uani 1 1 d . . . . .
C15 C 0.5516(14) 0.6291(8) 0.2673(6) 0.091(2) Uani 1 1 d . . . . .
H15 H 0.669234 0.603307 0.259115 0.109 Uiso 1 1 calc R U . . .
C12 C 0.2131(12) 0.7143(7) 0.2898(6) 0.087(2) Uani 1 1 d . . . . .
H12 H 0.098836 0.745316 0.298822 0.105 Uiso 1 1 calc R U . . .
C14 C 0.4666(18) 0.6464(10) 0.1973(7) 0.108(3) Uani 1 1 d . . . . .
H14 H 0.524450 0.629236 0.143678 0.130 Uiso 1 1 calc R U . . .
C13 C 0.2971(15) 0.6888(10) 0.2081(6) 0.107(3) Uani 1 1 d . . . . .
H13 H 0.237552 0.700793 0.161981 0.128 Uiso 1 1 calc R U . . .
C10 C 0.2369(11) 0.7192(6) 0.4453(5) 0.0755(18) Uani 1 1 d . . . . .
C8 C 0.0374(12) 0.7960(7) 0.5597(6) 0.0791(19) Uani 1 1 d . . . . .
C9 C 0.0759(10) 0.7689(7) 0.4750(5) 0.0794(18) Uani 1 1 d . . . . .
H9 H -0.007247 0.784461 0.439372 0.095 Uiso 1 1 calc R U . . .
C6 C 0.3148(11) 0.7060(6) 0.5812(6) 0.0796(19) Uani 1 1 d . . . . .
C7 C 0.1580(11) 0.7589(7) 0.6140(6) 0.086(2) Uani 1 1 d . . . . .
H7 H 0.132634 0.769828 0.671666 0.103 Uiso 1 1 calc R U . . .
C5 C 0.4569(11) 0.6665(6) 0.6267(6) 0.082(2) Uani 1 1 d . . . . .
C1 C 0.7429(13) 0.5879(7) 0.6108(7) 0.094(2) Uani 1 1 d . . . . .
H1 H 0.841342 0.558480 0.576534 0.112 Uiso 1 1 calc R U . . .
C2 C 0.7440(16) 0.5915(9) 0.6966(8) 0.102(3) Uani 1 1 d . . . . .
H2 H 0.844055 0.565491 0.718775 0.122 Uiso 1 1 calc R U . . .
C4 C 0.4522(14) 0.6681(9) 0.7138(6) 0.101(3) Uani 1 1 d . . . . .
H4 H 0.350707 0.692902 0.749068 0.121 Uiso 1 1 calc R U . . .
C3 C 0.6060(16) 0.6311(10) 0.7482(8) 0.108(3) Uani 1 1 d . . . . .
H3 H 0.609551 0.634618 0.805671 0.129 Uiso 1 1 calc R U . . .
C16 C -0.1178(11) 0.8647(7) 0.5909(5) 0.0778(19) Uani 1 1 d . . . . .
C19 C -0.3895(12) 1.0096(7) 0.6455(6) 0.082(2) Uani 1 1 d . . . . .
C21 C -0.1958(12) 0.9373(8) 0.5321(6) 0.086(2) Uani 1 1 d . . . . .
H21 H -0.151801 0.937289 0.473312 0.104 Uiso 1 1 calc R U . . .
C20 C -0.3253(12) 1.0043(7) 0.5551(6) 0.091(2) Uani 1 1 d . . . . .
H20 H -0.376082 1.048365 0.513716 0.110 Uiso 1 1 calc R U . . .
C18 C -0.3160(13) 0.9438(9) 0.7040(6) 0.103(3) Uani 1 1 d . . . . .
H18 H -0.353992 0.947361 0.762756 0.124 Uiso 1 1 calc R U . . .
C17 C -0.1811(14) 0.8696(8) 0.6755(7) 0.098(3) Uani 1 1 d . . . . .
H17 H -0.133792 0.822313 0.716335 0.117 Uiso 1 1 calc R U . . .
C22 C -0.7349(13) 1.0374(9) 0.8188(7) 0.101(3) Uani 1 1 d . . . . .
C23 C -0.764(2) 1.1267(11) 0.8586(8) 0.125(4) Uani 1 1 d . . . . .
H23 H -0.780478 1.194634 0.828834 0.150 Uiso 1 1 calc R U . . .
C27 C -0.7249(19) 0.9389(10) 0.8664(9) 0.125(4) Uani 1 1 d . . . . .
H27 H -0.705882 0.879674 0.836758 0.150 Uiso 1 1 calc R U . . .
C25 C -0.7525(19) 1.005(2) 0.9908(10) 0.156(6) Uani 1 1 d . . . . .
C24 C -0.766(2) 1.1089(15) 0.9495(10) 0.157(6) Uani 1 1 d . . . . .
H24 H -0.776915 1.166731 0.980579 0.188 Uiso 1 1 calc R U . . .
O2 O -0.8212(9) 1.1402(8) 0.6837(5) 0.129(3) Uani 1 1 d . . . . .
O3 O -0.7493(10) 0.9574(8) 0.6787(6) 0.132(3) Uani 1 1 d . . . . .
O1 O -0.5226(10) 1.0868(5) 0.6697(5) 0.1036(18) Uani 1 1 d . . . . .
Cl2 Cl -0.9956(9) 0.6958(6) 0.8496(4) 0.214(2) Uani 1 1 d . . . . .
C26 C -0.739(2) 0.9215(14) 0.9463(10) 0.133(4) Uani 1 1 d . . . . .
H26 H -0.740319 0.851466 0.974772 0.160 Uiso 1 1 calc R U . . .
C28 C -0.767(2) 1.002(2) 1.0922(9) 0.198(8) Uani 1 1 d . . . . .
H28A H -0.663717 0.964739 1.109247 0.296 Uiso 1 1 calc R U . . .
H28B H -0.872456 0.964426 1.122660 0.296 Uiso 1 1 calc R U . . .
H28C H -0.773745 1.073662 1.105918 0.296 Uiso 1 1 calc R U . . .

loop_
_atom_site_aniso_label
_atom_site_aniso_U_11
_atom_site_aniso_U_22
_atom_site_aniso_U_33
_atom_site_aniso_U_23
_atom_site_aniso_U_13
_atom_site_aniso_U_12
Pd 0.0239(2) 0.0319(2) 0.0542(3) -0.00919(13) -0.00635(13) 0.00587(12)
S1 0.0749(12) 0.1004(15) 0.1015(14) -0.0249(12) -0.0179(11) 0.0150(11)
Cl1 0.0661(11) 0.1012(15) 0.1310(19) -0.0211(13) -0.0096(11) 0.0146(10)
N2 0.065(3) 0.061(3) 0.090(4) -0.014(3) -0.018(3) 0.004(2)
N3 0.086(5) 0.064(3) 0.103(5) -0.010(3) -0.014(4) 0.001(3)
N1 0.066(4) 0.079(4) 0.105(5) -0.014(3) -0.020(3) -0.005(3)
C11 0.071(4) 0.079(5) 0.092(5) -0.015(4) -0.009(4) 0.010(4)
C15 0.083(5) 0.088(5) 0.095(6) -0.021(4) 0.003(5) -0.002(4)
C12 0.079(5) 0.091(5) 0.096(5) -0.029(4) -0.019(4) 0.014(4)
C14 0.123(9) 0.110(7) 0.084(6) -0.009(5) -0.010(6) 0.012(6)
C13 0.100(7) 0.136(8) 0.086(6) -0.012(5) -0.027(5) 0.005(6)
C10 0.078(5) 0.065(4) 0.084(5) -0.016(3) -0.015(4) 0.000(3)
C8 0.083(5) 0.070(4) 0.085(5) -0.005(3) -0.023(4) 0.000(4)
C9 0.065(4) 0.085(5) 0.090(5) -0.020(4) -0.017(4) 0.008(3)
C6 0.076(5) 0.064(4) 0.100(5) -0.013(4) -0.018(4) 0.004(3)
C7 0.077(5) 0.088(5) 0.091(5) -0.013(4) -0.013(4) 0.010(4)
C5 0.071(4) 0.072(4) 0.105(6) -0.019(4) -0.020(4) 0.003(3)
C1 0.082(5) 0.082(5) 0.119(7) -0.001(5) -0.035(5) 0.005(4)
C2 0.090(7) 0.094(6) 0.135(9) -0.017(6) -0.051(6) -0.004(5)
C4 0.097(6) 0.114(7) 0.094(6) -0.018(5) -0.029(5) 0.017(5)
C3 0.090(7) 0.115(8) 0.119(8) -0.009(6) -0.031(6) 0.003(6)
C16 0.067(4) 0.086(5) 0.081(5) -0.015(4) -0.015(4) -0.002(4)
C19 0.070(5) 0.081(5) 0.094(5) -0.017(4) -0.011(4) 0.010(4)
C21 0.079(5) 0.091(5) 0.085(5) -0.008(4) -0.011(4) 0.011(4)
C20 0.081(5) 0.087(5) 0.103(6) -0.003(4) -0.021(4) 0.007(4)
C18 0.090(6) 0.139(8) 0.079(5) -0.026(5) -0.015(4) 0.033(6)
C17 0.096(6) 0.098(6) 0.100(6) -0.016(5) -0.027(5) 0.020(5)
C22 0.078(5) 0.107(7) 0.120(7) -0.028(6) -0.014(5) -0.012(5)
C23 0.141(10) 0.125(9) 0.115(8) -0.043(7) -0.011(7) -0.024(8)
C27 0.159(11) 0.101(7) 0.122(9) -0.020(6) -0.046(8) 0.011(7)
C25 0.105(9) 0.232(19) 0.116(10) 0.031(12) -0.021(7) -0.017(10)
C24 0.199(16) 0.167(13) 0.111(9) -0.052(9) -0.010(9) -0.058(12)
O2 0.073(4) 0.185(8) 0.121(5) -0.016(5) -0.016(4) 0.042(4)
O3 0.101(5) 0.167(7) 0.151(6) -0.079(6) -0.038(5) -0.003(5)
O1 0.109(5) 0.080(4) 0.117(5) -0.026(3) -0.010(4) 0.021(3)
Cl2 0.196(5) 0.276(6) 0.164(4) 0.030(4) -0.056(4) -0.052(5)
C26 0.150(12) 0.137(11) 0.104(9) -0.002(8) -0.020(8) 0.008(9)
C28 0.156(13) 0.34(3) 0.096(8) -0.011(11) -0.023(9) -0.058(15)

loop_
_atom_type_symbol
_atom_type_description
_atom_type_scat_dispersion_real
_atom_type_scat_dispersion_imag
_atom_type_scat_source
C C 0.0033 0.0016 'International Tables Vol C Tables 4.2.6.8 and 6.1.1.4'
H H 0.0000 0.0000 'International Tables Vol C Tables 4.2.6.8 and 6.1.1.4'
Cl Cl 0.1484 0.1585 'International Tables Vol C Tables 4.2.6.8 and 6.1.1.4'
N N 0.0061 0.0033 'International Tables Vol C Tables 4.2.6.8 and 6.1.1.4'
O O 0.0106 0.0060 'International Tables Vol C Tables 4.2.6.8 and 6.1.1.4'
Pd Pd -0.9988 1.0072 'International Tables Vol C Tables 4.2.6.8 and 6.1.1.4'
S S 0.1246 0.1234 'International Tables Vol C Tables 4.2.6.8 and 6.1.1.4'

loop_
_geom_angle_atom_site_label_1
_geom_angle_atom_site_label_2
_geom_angle_atom_site_label_3
_geom_angle
_geom_angle_site_symmetry_1
_geom_angle_site_symmetry_3
_geom_angle_publ_flag
N2 Pd Cl1 179.25(18) . . ?
N2 Pd N3 81.4(3) . . ?
N2 Pd N1 81.6(3) . . ?
N3 Pd Cl1 98.3(2) . . ?
N1 Pd Cl1 98.6(2) . . ?
N1 Pd N3 163.0(3) . . ?
O2 S1 C22 109.0(5) . . ?
O2 S1 O3 118.9(6) . . ?
O2 S1 O1 106.2(5) . . ?
O3 S1 C22 110.3(6) . . ?
O3 S1 O1 108.5(4) . . ?
O1 S1 C22 102.5(4) . . ?
C10 N2 Pd 116.6(6) . . ?
C10 N2 C6 127.2(7) . . ?
C6 N2 Pd 116.1(5) . . ?
C11 N3 Pd 111.8(6) . . ?
C15 N3 Pd 127.5(7) . . ?
C15 N3 C11 120.5(9) . . ?
C5 N1 Pd 110.9(5) . . ?
C1 N1 Pd 128.0(7) . . ?
C1 N1 C5 121.1(9) . . ?
N3 C11 C12 121.4(8) . . ?
N3 C11 C10 115.1(8) . . ?
C12 C11 C10 123.4(7) . . ?
N3 C15 H15 118.9 . . ?
N3 C15 C14 122.1(10) . . ?
C14 C15 H15 118.9 . . ?
C11 C12 H12 121.2 . . ?
C11 C12 C13 117.6(8) . . ?
C13 C12 H12 121.2 . . ?
C15 C14 H14 120.5 . . ?
C13 C14 C15 119.1(10) . . ?
C13 C14 H14 120.5 . . ?
C12 C13 H13 120.4 . . ?
C14 C13 C12 119.2(9) . . ?
C14 C13 H13 120.4 . . ?
N2 C10 C11 114.9(7) . . ?
N2 C10 C9 117.8(7) . . ?
C9 C10 C11 127.2(8) . . ?
C9 C8 C16 122.7(7) . . ?
C7 C8 C9 117.5(8) . . ?
C7 C8 C16 119.8(8) . . ?
C10 C9 C8 119.8(8) . . ?
C10 C9 H9 120.1 . . ?
C8 C9 H9 120.1 . . ?
N2 C6 C7 117.7(8) . . ?
N2 C6 C5 115.3(7) . . ?
C7 C6 C5 127.0(8) . . ?
C8 C7 H7 120.2 . . ?
C6 C7 C8 119.6(8) . . ?
C6 C7 H7 120.2 . . ?
N1 C5 C6 115.9(8) . . ?
C4 C5 N1 118.9(8) . . ?
C4 C5 C6 125.2(8) . . ?
N1 C1 H1 119.4 . . ?
N1 C1 C2 121.3(10) . . ?
C2 C1 H1 119.4 . . ?
C1 C2 H2 119.2 . . ?
C3 C2 C1 121.6(10) . . ?
C3 C2 H2 119.2 . . ?
C5 C4 H4 120.7 . . ?
C5 C4 C3 118.6(10) . . ?
C3 C4 H4 120.7 . . ?
C2 C3 C4 118.5(11) . . ?
C2 C3 H3 120.7 . . ?
C4 C3 H3 120.7 . . ?
C21 C16 C8 120.5(7) . . ?
C17 C16 C8 122.8(8) . . ?
C17 C16 C21 116.4(8) . . ?
C18 C19 C20 119.3(8) . . ?
C18 C19 O1 122.0(8) . . ?
O1 C19 C20 118.7(8) . . ?
C16 C21 H21 118.1 . . ?
C20 C21 C16 123.8(9) . . ?
C20 C21 H21 118.1 . . ?
C19 C20 H20 120.4 . . ?
C21 C20 C19 119.1(8) . . ?
C21 C20 H20 120.4 . . ?
C19 C18 H18 120.4 . . ?
C19 C18 C17 119.2(9) . . ?
C17 C18 H18 120.4 . . ?
C16 C17 C18 122.2(9) . . ?
C16 C17 H17 118.9 . . ?
C18 C17 H17 118.9 . . ?
C23 C22 S1 117.4(10) . . ?
C23 C22 C27 119.9(12) . . ?
C27 C22 S1 122.6(9) . . ?
C22 C23 H23 122.3 . . ?
C22 C23 C24 115.3(14) . . ?
C24 C23 H23 122.3 . . ?
C22 C27 H27 117.3 . . ?
C26 C27 C22 125.4(14) . . ?
C26 C27 H27 117.3 . . ?
C24 C25 C28 112(2) . . ?
C26 C25 C24 120.3(14) . . ?
C26 C25 C28 127.8(18) . . ?
C23 C24 H24 120.3 . . ?
C25 C24 C23 119.3(14) . . ?
C25 C24 H24 120.3 . . ?
C19 O1 S1 121.4(6) . . ?
C27 C26 C25 119.3(14) . . ?
C27 C26 H26 120.3 . . ?
C25 C26 H26 120.3 . . ?
C25 C28 H28A 109.5 . . ?
C25 C28 H28B 109.5 . . ?
C25 C28 H28C 109.5 . . ?
H28A C28 H28B 109.5 . . ?
H28A C28 H28C 109.5 . . ?
H28B C28 H28C 109.5 . . ?

loop_
_geom_bond_atom_site_label_1
_geom_bond_atom_site_label_2
_geom_bond_distance
_geom_bond_site_symmetry_2
_geom_bond_publ_flag
Pd Cl1 2.292(2) . ?
Pd N2 1.978(6) . ?
Pd N3 2.051(8) . ?
Pd N1 2.035(8) . ?
S1 C22 1.768(11) . ?
S1 O2 1.323(8) . ?
S1 O3 1.398(8) . ?
S1 O1 1.572(8) . ?
N2 C10 1.299(11) . ?
N2 C6 1.315(11) . ?
N3 C11 1.356(11) . ?
N3 C15 1.279(12) . ?
N1 C5 1.391(11) . ?
N1 C1 1.286(11) . ?
C11 C12 1.372(12) . ?
C11 C10 1.504(12) . ?
C15 H15 0.9300 . ?
C15 C14 1.386(16) . ?
C12 H12 0.9300 . ?
C12 C13 1.407(13) . ?
C14 H14 0.9300 . ?
C14 C13 1.362(16) . ?
C13 H13 0.9300 . ?
C10 C9 1.377(11) . ?
C8 C9 1.412(12) . ?
C8 C7 1.404(12) . ?
C8 C16 1.476(13) . ?
C9 H9 0.9300 . ?
C6 C7 1.384(12) . ?
C6 C5 1.451(12) . ?
C7 H7 0.9300 . ?
C5 C4 1.386(13) . ?
C1 H1 0.9300 . ?
C1 C2 1.378(16) . ?
C2 H2 0.9300 . ?
C2 C3 1.324(17) . ?
C4 H4 0.9300 . ?
C4 C3 1.423(14) . ?
C3 H3 0.9300 . ?
C16 C21 1.408(12) . ?
C16 C17 1.348(13) . ?
C19 C20 1.436(13) . ?
C19 C18 1.343(13) . ?
C19 O1 1.404(10) . ?
C21 H21 0.9300 . ?
C21 C20 1.296(13) . ?
C20 H20 0.9300 . ?
C18 H18 0.9300 . ?
C18 C17 1.405(13) . ?
C17 H17 0.9300 . ?
C22 C23 1.357(16) . ?
C22 C27 1.362(16) . ?
C23 H23 0.9300 . ?
C23 C24 1.43(2) . ?
C27 H27 0.9300 . ?
C27 C26 1.243(18) . ?
C25 C24 1.38(2) . ?
C25 C26 1.34(2) . ?
C25 C28 1.59(2) . ?
C24 H24 0.9300 . ?
C26 H26 0.9300 . ?
C28 H28A 0.9600 . ?
C28 H28B 0.9600 . ?
C28 H28C 0.9600 . ?

loop_
_geom_torsion_atom_site_label_1
_geom_torsion_atom_site_label_2
_geom_torsion_atom_site_label_3
_geom_torsion_atom_site_label_4
_geom_torsion
_geom_torsion_site_symmetry_1
_geom_torsion_site_symmetry_2
_geom_torsion_site_symmetry_3
_geom_torsion_site_symmetry_4
_geom_torsion_publ_flag
Pd N2 C10 C11 3.0(9) . . . . ?
Pd N2 C10 C9 -177.8(6) . . . . ?
Pd N2 C6 C7 175.6(6) . . . . ?
Pd N2 C6 C5 -3.2(8) . . . . ?
Pd N3 C11 C12 179.6(7) . . . . ?
Pd N3 C11 C10 2.8(9) . . . . ?
Pd N3 C15 C14 179.1(8) . . . . ?
Pd N1 C5 C6 -2.8(8) . . . . ?
Pd N1 C5 C4 177.3(7) . . . . ?
Pd N1 C1 C2 -178.9(7) . . . . ?
S1 C22 C23 C24 -177.8(11) . . . . ?
S1 C22 C27 C26 -177.4(13) . . . . ?
N2 C10 C9 C8 5.6(12) . . . . ?
N2 C6 C7 C8 -1.3(12) . . . . ?
N2 C6 C5 N1 4.0(10) . . . . ?
N2 C6 C5 C4 -176.1(8) . . . . ?
N3 C11 C12 C13 0.6(13) . . . . ?
N3 C11 C10 N2 -3.9(10) . . . . ?
N3 C11 C10 C9 176.9(8) . . . . ?
N3 C15 C14 C13 3.0(17) . . . . ?
N1 C5 C4 C3 2.9(14) . . . . ?
N1 C1 C2 C3 1.0(16) . . . . ?
C11 N3 C15 C14 -4.3(14) . . . . ?
C11 C12 C13 C14 -1.9(16) . . . . ?
C11 C10 C9 C8 -175.2(8) . . . . ?
C15 N3 C11 C12 2.5(13) . . . . ?
C15 N3 C11 C10 -174.2(8) . . . . ?
C15 C14 C13 C12 0.2(17) . . . . ?
C12 C11 C10 N2 179.4(8) . . . . ?
C12 C11 C10 C9 0.3(13) . . . . ?
C10 N2 C6 C7 -0.9(12) . . . . ?
C10 N2 C6 C5 -179.7(7) . . . . ?
C10 C11 C12 C13 177.1(9) . . . . ?
C8 C16 C21 C20 -175.9(10) . . . . ?
C8 C16 C17 C18 172.8(10) . . . . ?
C9 C8 C7 C6 5.4(12) . . . . ?
C9 C8 C16 C21 -23.6(12) . . . . ?
C9 C8 C16 C17 163.1(9) . . . . ?
C6 N2 C10 C11 179.5(7) . . . . ?
C6 N2 C10 C9 -1.3(12) . . . . ?
C6 C5 C4 C3 -177.0(9) . . . . ?
C7 C8 C9 C10 -7.6(12) . . . . ?
C7 C8 C16 C21 153.6(9) . . . . ?
C7 C8 C16 C17 -19.7(13) . . . . ?
C7 C6 C5 N1 -174.6(8) . . . . ?
C7 C6 C5 C4 5.3(14) . . . . ?
C5 N1 C1 C2 -1.6(13) . . . . ?
C5 C6 C7 C8 177.3(8) . . . . ?
C5 C4 C3 C2 -3.4(17) . . . . ?
C1 N1 C5 C6 179.4(7) . . . . ?
C1 N1 C5 C4 -0.4(12) . . . . ?
C1 C2 C3 C4 1.5(17) . . . . ?
C16 C8 C9 C10 169.6(8) . . . . ?
C16 C8 C7 C6 -171.9(8) . . . . ?
C16 C21 C20 C19 3.1(15) . . . . ?
C19 C18 C17 C16 2.5(17) . . . . ?
C21 C16 C17 C18 -0.7(15) . . . . ?
C20 C19 C18 C17 -1.5(16) . . . . ?
C20 C19 O1 S1 104.1(9) . . . . ?
C18 C19 C20 C21 -1.1(15) . . . . ?
C18 C19 O1 S1 -78.6(11) . . . . ?
C17 C16 C21 C20 -2.1(15) . . . . ?
C22 S1 O1 C19 94.9(8) . . . . ?
C22 C23 C24 C25 -4(2) . . . . ?
C22 C27 C26 C25 -5(3) . . . . ?
C23 C22 C27 C26 0(2) . . . . ?
C27 C22 C23 C24 5.1(19) . . . . ?
C24 C25 C26 C27 6(3) . . . . ?
O2 S1 C22 C23 -29.0(11) . . . . ?
O2 S1 C22 C27 148.1(10) . . . . ?
O2 S1 O1 C19 -150.7(7) . . . . ?
O3 S1 C22 C23 -161.3(9) . . . . ?
O3 S1 C22 C27 15.7(12) . . . . ?
O3 S1 O1 C19 -21.8(9) . . . . ?
O1 S1 C22 C23 83.3(9) . . . . ?
O1 S1 C22 C27 -99.7(10) . . . . ?
O1 C19 C20 C21 176.2(9) . . . . ?
O1 C19 C18 C17 -178.8(9) . . . . ?
C26 C25 C24 C23 -1(3) . . . . ?
C28 C25 C24 C23 -177.3(14) . . . . ?
C28 C25 C26 C27 -178.4(15) . . . . ?

loop_
_smtbx_masks_void_nr
_smtbx_masks_void_average_x
_smtbx_masks_void_average_y
_smtbx_masks_void_average_z
_smtbx_masks_void_volume
_smtbx_masks_void_count_electrons
_smtbx_masks_void_content
1 -0.717 0.500 0.000 257.7 69.2 '6 H2O'
